data_4071476
loop_
_publ_author_name
'Gott, Andrew L.'
'McGowan, Patrick C.'
'Temple, Claire N.'

_publ_section_title
;
 Controlling the Coordination Mode of 1,4,7-Triazacyclononane Complexes of
 Rhodium and Iridium and Evaluating Their Behavior as Phenylacetylene
 Polymerization Catalysts
;
_journal_issue 12
_journal_name_full Organometallics
_journal_page_first 2852
_journal_paper_doi 10.1021/om800180a
_journal_volume 27
_journal_year 2008
_chemical_formula_sum 'C28 H51 Cl2 N3 Rh2'
_chemical_formula_weight 706.44
_chemical_name_common in_paper_10
_chemical_name_systematic
; 
 ? 
;
_space_group_IT_number 14
_symmetry_cell_setting monoclinic
_symmetry_space_group_name_Hall '-P 2ybc'
_symmetry_space_group_name_H-M 'P 1 21/c 1'
_atom_sites_solution_hydrogens geom
_atom_sites_solution_primary direct
_atom_sites_solution_secondary difmap
_audit_creation_method SHELXL-97
_cell_angle_alpha 90.00
_cell_angle_beta 115.481(1)
_cell_angle_gamma 90.00
_cell_formula_units_Z 4
_cell_length_a 8.5750(1)
_cell_length_b 19.6800(3)
_cell_length_c 19.2950(4)
_cell_measurement_temperature 173(2)
_cell_volume 2939.42(9)
_computing_cell_refinement 'DENZO-SMN (Otwinowski & Minor, 1996)'
_computing_data_collection 'COLLECT (Nonius, 1999)'
_computing_data_reduction 'DENZO-SMN (Otwinowski & Minor, 1996)'
_computing_molecular_graphics 'XSeed (Barbour, 2001)'
_computing_publication_material 'WC (Thornton-Pett, 2000)'
_computing_structure_refinement 'SHELXL-97 (Sheldrick, 1997)'
_computing_structure_solution 'SHELXS-97 (Sheldrick, 1990)'
_diffrn_ambient_temperature 173(2)
_diffrn_measured_fraction_theta_full 0.996
_diffrn_measured_fraction_theta_max 0.996
_diffrn_measurement_device_type 'Nonius KappaCCD area detector diffractometer'
_diffrn_measurement_method
;
    Detector set at 30mm from sample with different 2theta offsets 
    1 degree phi exposures for chi=0 degree settings
    1 degree omega exposures for chi=90 degree settings
;
_diffrn_radiation_monochromator graphite
_diffrn_radiation_source 'fine-focus sealed tube'
_diffrn_radiation_type MoK\a
_diffrn_radiation_wavelength 0.71073
_diffrn_reflns_av_R_equivalents 0.0967
_diffrn_reflns_av_sigmaI/netI 0.0512
_diffrn_reflns_limit_h_max 10
_diffrn_reflns_limit_h_min -11
_diffrn_reflns_limit_k_max 25
_diffrn_reflns_limit_k_min -25
_diffrn_reflns_limit_l_max 25
_diffrn_reflns_limit_l_min -25
_diffrn_reflns_number 40211
_diffrn_reflns_theta_full 27.46
_diffrn_reflns_theta_max 27.46
_diffrn_reflns_theta_min 2.07
_exptl_absorpt_coefficient_mu 1.327
_exptl_absorpt_correction_type multi-scan
_exptl_crystal_colour yellow
_exptl_crystal_density_diffrn 1.596
_exptl_crystal_density_method 'not measured'
_exptl_crystal_description block
_exptl_crystal_F_000 1456
_exptl_crystal_size_max 0.30
_exptl_crystal_size_mid 0.10
_exptl_crystal_size_min 0.10
_refine_diff_density_max 1.056
_refine_diff_density_min -1.539
_refine_diff_density_rms 0.226
_refine_ls_extinction_method none
_refine_ls_goodness_of_fit_ref 1.203
_refine_ls_hydrogen_treatment mixed
_refine_ls_matrix_type full
_refine_ls_number_parameters 320
_refine_ls_number_reflns 6689
_refine_ls_number_restraints 0
_refine_ls_restrained_S_all 1.203
_refine_ls_R_factor_all 0.0641
_refine_ls_R_factor_gt 0.0532
_refine_ls_shift/su_max 0.001
_refine_ls_shift/su_mean 0.000
_refine_ls_structure_factor_coef Fsqd
_refine_ls_weighting_details 'calc w=1/[\s^2^(Fo^2^)+(0.0316P)^2^+18.2333P] where P=(Fo^2^+2Fc^2^)/3'
_refine_ls_weighting_scheme calc
_refine_ls_wR_factor_gt 0.1368
_refine_ls_wR_factor_ref 0.1441
_reflns_number_gt 5793
_reflns_number_total 6689
_reflns_threshold_expression >2sigma(I)
_cod_data_source_file om800180a-file001.cif
_cod_data_source_block c:\x-rays~1\unfini~1\ct152b\shelxl
_cod_depositor_comments
;
The following automatic conversions were performed:

'_symmetry_cell_setting' value 'Monoclinic' changed to 'monoclinic'
according to /home/saulius/struct/CIF-dictionaries/cif_core.dic
dictionary named 'cif_core.dic' version 2.4.1 from 2010-06-29.

Automatic conversion script
Id: cif_fix_values 1715 2011-07-08 13:25:40Z adriana 
;
_cod_original_cell_volume 2939.41(8)
_cod_original_sg_symbol_H-M P21/c
_cod_database_code 4071476

loop_
_symmetry_equiv_pos_as_xyz
'x, y, z'
'-x, y+1/2, -z+1/2'
'-x, -y, -z'
'x, -y-1/2, z-1/2'

loop_
_atom_site_label
_atom_site_type_symbol
_atom_site_fract_x
_atom_site_fract_y
_atom_site_fract_z
_atom_site_U_iso_or_equiv
_atom_site_adp_type
_atom_site_occupancy
_atom_site_symmetry_multiplicity
_atom_site_calc_flag
_atom_site_refinement_flags
Rh1 Rh 0.74836(6) 0.20284(2) 0.47953(2) 0.02486(12) Uani 1 1 d .
Rh2 Rh 0.80135(6) 0.00749(2) 0.25915(3) 0.02906(13) Uani 1 1 d .
Cl2 Cl 0.7776(2) -0.07232(7) 0.34663(9) 0.0352(3) Uani 1 1 d .
Cl1 Cl 1.01451(18) 0.07012(7) 0.36200(9) 0.0330(3) Uani 1 1 d .
N3 N 0.4415(6) 0.1908(2) 0.3995(3) 0.0252(9) Uani 1 1 d .
N1 N 0.7308(6) 0.1070(2) 0.4273(3) 0.0289(10) Uani 1 1 d .
H29 H 0.8317 0.1006 0.4213 0.035 Uiso 1 1 calc R
N2 N 0.6544(6) 0.1368(2) 0.5561(3) 0.0267(9) Uani 1 1 d .
C18 C 0.3585(7) 0.2506(3) 0.3480(3) 0.0299(12) Uani 1 1 d .
H18 H 0.3918 0.2919 0.3814 0.036 Uiso 1 1 calc R
C13 C 0.4176(8) 0.1279(3) 0.3529(3) 0.0294(12) Uani 1 1 d .
H13A H 0.3275 0.1359 0.3002 0.035 Uiso 1 1 calc R
H13B H 0.3779 0.0906 0.3758 0.035 Uiso 1 1 calc R
C11 C 0.4618(7) 0.1278(3) 0.5162(3) 0.0283(11) Uani 1 1 d .
H11A H 0.4152 0.1281 0.5551 0.034 Uiso 1 1 calc R
H11B H 0.4356 0.0829 0.4906 0.034 Uiso 1 1 calc R
C3 C 1.0362(8) 0.3021(3) 0.5888(4) 0.0340(13) Uani 1 1 d .
H3A H 1.0919 0.3101 0.6449 0.041 Uiso 1 1 calc R
H3B H 1.0467 0.3442 0.5630 0.041 Uiso 1 1 calc R
C17 C 0.6135(8) 0.2156(3) 0.6498(4) 0.0362(13) Uani 1 1 d .
H17A H 0.5932 0.2491 0.6093 0.054 Uiso 1 1 calc R
H17B H 0.6793 0.2367 0.7001 0.054 Uiso 1 1 calc R
H17C H 0.5024 0.1994 0.6465 0.054 Uiso 1 1 calc R
C5 C 1.0075(7) 0.2069(3) 0.4984(4) 0.0306(12) Uani 1 1 d .
H5 H 1.0532 0.1618 0.4917 0.037 Uiso 1 1 calc R
C2 C 0.8484(8) 0.2855(3) 0.5635(4) 0.0333(13) Uani 1 1 d .
H2 H 0.8124 0.2829 0.6063 0.040 Uiso 1 1 calc R
C10 C 0.7460(8) 0.0720(3) 0.5549(3) 0.0295(12) Uani 1 1 d .
H10A H 0.7063 0.0355 0.5788 0.035 Uiso 1 1 calc R
H10B H 0.8715 0.0783 0.5865 0.035 Uiso 1 1 calc R
C14 C 0.5844(8) 0.1072(3) 0.3495(3) 0.0298(12) Uani 1 1 d .
H14A H 0.5709 0.0612 0.3268 0.036 Uiso 1 1 calc R
H14B H 0.6098 0.1392 0.3161 0.036 Uiso 1 1 calc R
C19 C 0.1599(8) 0.2487(3) 0.3087(4) 0.0375(14) Uani 1 1 d .
H19A H 0.1212 0.2047 0.2833 0.056 Uiso 1 1 calc R
H19B H 0.1166 0.2851 0.2705 0.056 Uiso 1 1 calc R
H19C H 0.1154 0.2550 0.3473 0.056 Uiso 1 1 calc R
C1 C 0.7193(8) 0.3095(3) 0.4939(4) 0.0331(13) Uani 1 1 d .
H1 H 0.6086 0.3222 0.4961 0.040 Uiso 1 1 calc R
C6 C 0.8984(8) 0.2388(3) 0.4264(4) 0.0316(12) Uani 1 1 d .
H6A H 0.8857 0.2123 0.3800 0.038 Uiso 1 1 calc R
C4 C 1.1282(8) 0.2436(3) 0.5689(4) 0.0355(13) Uani 1 1 d .
H4A H 1.2264 0.2619 0.5606 0.043 Uiso 1 1 calc R
H4B H 1.1749 0.2114 0.6125 0.043 Uiso 1 1 calc R
C9 C 0.7170(8) 0.0495(3) 0.4754(3) 0.0313(12) Uani 1 1 d .
H9A H 0.8033 0.0143 0.4798 0.038 Uiso 1 1 calc R
H9B H 0.6009 0.0288 0.4493 0.038 Uiso 1 1 calc R
C12 C 0.3708(7) 0.1826(3) 0.4569(3) 0.0289(11) Uani 1 1 d .
H12A H 0.2465 0.1713 0.4299 0.035 Uiso 1 1 calc R
H12B H 0.3809 0.2265 0.4837 0.035 Uiso 1 1 calc R
C15 C 0.7158(8) 0.1556(3) 0.6399(3) 0.0330(13) Uani 1 1 d .
H15 H 0.8386 0.1708 0.6591 0.040 Uiso 1 1 calc R
C20 C 0.4305(8) 0.2605(3) 0.2885(4) 0.0357(13) Uani 1 1 d .
H20A H 0.3834 0.2255 0.2488 0.054 Uiso 1 1 calc R
H20B H 0.5568 0.2569 0.3138 0.054 Uiso 1 1 calc R
H20C H 0.3975 0.3055 0.2649 0.054 Uiso 1 1 calc R
C8 C 0.7595(9) 0.3500(3) 0.4382(4) 0.0378(14) Uani 1 1 d .
H8A H 0.8036 0.3951 0.4609 0.045 Uiso 1 1 calc R
H8B H 0.6515 0.3572 0.3911 0.045 Uiso 1 1 calc R
C21 C 0.7475(11) 0.0924(4) 0.1851(4) 0.053(2) Uani 1 1 d .
H21 H 0.7820 0.1372 0.2119 0.063 Uiso 1 1 calc R
C7 C 0.8942(9) 0.3157(3) 0.4161(4) 0.0377(14) Uani 1 1 d .
H7A H 0.8661 0.3263 0.3618 0.045 Uiso 1 1 calc R
H7B H 1.0100 0.3346 0.4483 0.045 Uiso 1 1 calc R
C26 C 0.5581(9) -0.0248(3) 0.1776(4) 0.0420(15) Uani 1 1 d .
H26 H 0.4921 -0.0522 0.1997 0.050 Uiso 1 1 calc R
C16 C 0.7128(9) 0.0969(3) 0.6921(4) 0.0408(15) Uani 1 1 d .
H16A H 0.5976 0.0763 0.6708 0.061 Uiso 1 1 calc R
H16B H 0.7406 0.1145 0.7436 0.061 Uiso 1 1 calc R
H16C H 0.7984 0.0626 0.6952 0.061 Uiso 1 1 calc R
C27 C 0.4559(11) 0.0348(4) 0.1276(5) 0.060(2) Uani 1 1 d .
H27A H 0.3814 0.0176 0.0755 0.072 Uiso 1 1 calc R
H27B H 0.3795 0.0537 0.1494 0.072 Uiso 1 1 calc R
C25 C 0.6854(10) -0.0610(4) 0.1676(4) 0.0437(16) Uani 1 1 d .
H25 H 0.6941 -0.1097 0.1837 0.052 Uiso 1 1 calc R
C22 C 0.8827(12) 0.0553(4) 0.1819(5) 0.054(2) Uani 1 1 d .
H22 H 0.9978 0.0781 0.2075 0.065 Uiso 1 1 calc R
C23 C 0.8683(18) 0.0064(6) 0.1193(6) 0.086(4) Uani 1 1 d .
H23A H 0.8402 0.0327 0.0716 0.103 Uiso 1 1 calc R
H23B H 0.9827 -0.0149 0.1338 0.103 Uiso 1 1 calc R
C24 C 0.7391(15) -0.0478(5) 0.1025(5) 0.071(3) Uani 1 1 d .
H24A H 0.7865 -0.0904 0.0918 0.085 Uiso 1 1 calc R
H24B H 0.6351 -0.0356 0.0555 0.085 Uiso 1 1 calc R
C28 C 0.5664(13) 0.0902(5) 0.1212(6) 0.080(3) Uani 1 1 d .
H28A H 0.5094 0.1342 0.1200 0.096 Uiso 1 1 calc R
H28B H 0.5742 0.0852 0.0717 0.096 Uiso 1 1 calc R

loop_
_atom_site_aniso_label
_atom_site_aniso_U_11
_atom_site_aniso_U_22
_atom_site_aniso_U_33
_atom_site_aniso_U_23
_atom_site_aniso_U_13
_atom_site_aniso_U_12
Rh1 0.0267(2) 0.0226(2) 0.0252(2) -0.00064(15) 0.01114(18) -0.00007(15)
Rh2 0.0350(3) 0.0235(2) 0.0267(2) -0.00133(16) 0.0114(2) -0.00289(17)
Cl2 0.0385(8) 0.0312(7) 0.0335(8) 0.0054(6) 0.0131(6) -0.0011(6)
Cl1 0.0305(7) 0.0310(7) 0.0354(8) -0.0079(6) 0.0122(6) -0.0035(5)
N3 0.026(2) 0.025(2) 0.024(2) 0.0001(18) 0.0095(19) 0.0016(18)
N1 0.030(2) 0.030(2) 0.027(2) -0.0009(19) 0.013(2) 0.0006(19)
N2 0.027(2) 0.026(2) 0.027(2) 0.0010(18) 0.0110(19) 0.0024(18)
C18 0.028(3) 0.030(3) 0.027(3) 0.005(2) 0.008(2) 0.003(2)
C13 0.030(3) 0.027(3) 0.027(3) -0.005(2) 0.009(2) -0.003(2)
C11 0.028(3) 0.029(3) 0.027(3) 0.000(2) 0.012(2) -0.003(2)
C3 0.038(3) 0.031(3) 0.028(3) -0.005(2) 0.010(3) -0.001(2)
C17 0.038(3) 0.041(3) 0.031(3) -0.005(3) 0.015(3) -0.001(3)
C5 0.028(3) 0.027(3) 0.038(3) 0.002(2) 0.016(3) 0.003(2)
C2 0.039(3) 0.029(3) 0.034(3) -0.006(2) 0.018(3) -0.005(2)
C10 0.032(3) 0.026(3) 0.030(3) 0.006(2) 0.012(2) 0.005(2)
C14 0.032(3) 0.026(3) 0.029(3) -0.007(2) 0.011(2) -0.002(2)
C19 0.034(3) 0.039(3) 0.037(3) 0.004(3) 0.013(3) 0.004(3)
C1 0.032(3) 0.025(3) 0.043(4) -0.002(2) 0.017(3) 0.005(2)
C6 0.036(3) 0.030(3) 0.032(3) 0.000(2) 0.019(3) -0.003(2)
C4 0.028(3) 0.034(3) 0.039(3) -0.002(3) 0.009(3) -0.002(2)
C9 0.039(3) 0.022(3) 0.037(3) 0.002(2) 0.020(3) 0.002(2)
C12 0.025(3) 0.033(3) 0.029(3) -0.002(2) 0.011(2) -0.003(2)
C15 0.032(3) 0.042(3) 0.022(3) 0.000(2) 0.010(2) -0.001(3)
C20 0.037(3) 0.042(3) 0.027(3) 0.006(3) 0.013(3) 0.003(3)
C8 0.040(3) 0.026(3) 0.040(4) 0.001(2) 0.011(3) 0.002(2)
C21 0.063(5) 0.031(3) 0.046(4) 0.014(3) 0.006(4) -0.013(3)
C7 0.044(4) 0.035(3) 0.034(3) 0.006(3) 0.017(3) -0.002(3)
C26 0.048(4) 0.030(3) 0.035(3) -0.002(3) 0.006(3) -0.009(3)
C16 0.046(4) 0.045(4) 0.026(3) 0.006(3) 0.011(3) 0.002(3)
C27 0.048(4) 0.055(5) 0.058(5) 0.013(4) 0.004(4) -0.005(4)
C25 0.057(4) 0.038(3) 0.030(3) -0.009(3) 0.013(3) -0.008(3)
C22 0.075(6) 0.048(4) 0.045(4) 0.003(3) 0.032(4) -0.020(4)
C23 0.137(11) 0.090(7) 0.056(6) -0.011(5) 0.067(7) -0.032(7)
C24 0.103(8) 0.073(6) 0.049(5) -0.021(4) 0.044(5) -0.017(5)
C28 0.071(6) 0.052(5) 0.069(6) 0.029(4) -0.015(5) -0.014(4)

loop_
_atom_type_symbol
_atom_type_description
_atom_type_scat_dispersion_real
_atom_type_scat_dispersion_imag
_atom_type_scat_source
C C 0.0033 0.0016 'International Tables Vol C Tables 4.2.6.8 and 6.1.1.4'
H H 0.0000 0.0000 'International Tables Vol C Tables 4.2.6.8 and 6.1.1.4'
N N 0.0061 0.0033 'International Tables Vol C Tables 4.2.6.8 and 6.1.1.4'
Cl Cl 0.1484 0.1585 'International Tables Vol C Tables 4.2.6.8 and 6.1.1.4'
Rh Rh -1.1178 0.9187 'International Tables Vol C Tables 4.2.6.8 and 6.1.1.4'

loop_
_geom_angle_atom_site_label_1
_geom_angle_atom_site_label_2
_geom_angle_atom_site_label_3
_geom_angle
C6 Rh1 C5 40.4(2)
C6 Rh1 N1 90.0(2)
C5 Rh1 N1 88.2(2)
C6 Rh1 C1 82.1(2)
C5 Rh1 C1 96.5(2)
N1 Rh1 C1 161.1(2)
C6 Rh1 C2 89.1(2)
C5 Rh1 C2 78.2(2)
N1 Rh1 C2 159.9(2)
C1 Rh1 C2 37.8(2)
C6 Rh1 N2 161.1(2)
C5 Rh1 N2 122.4(2)
N1 Rh1 N2 80.38(17)
C1 Rh1 N2 111.7(2)
C2 Rh1 N2 94.4(2)
C6 Rh1 N3 116.8(2)
C5 Rh1 N3 153.5(2)
N1 Rh1 N3 76.92(17)
C1 Rh1 N3 91.3(2)
C2 Rh1 N3 121.1(2)
N2 Rh1 N3 77.01(16)
C26 Rh2 C25 38.5(3)
C26 Rh2 C21 82.8(3)
C25 Rh2 C21 93.0(3)
C26 Rh2 C22 97.4(3)
C25 Rh2 C22 82.7(3)
C21 Rh2 C22 38.4(3)
C26 Rh2 Cl2 88.37(19)
C25 Rh2 Cl2 91.1(2)
C21 Rh2 Cl2 160.1(3)
C22 Rh2 Cl2 161.3(3)
C26 Rh2 Cl1 160.0(2)
C25 Rh2 Cl1 161.5(2)
C21 Rh2 Cl1 91.2(2)
C22 Rh2 Cl1 89.4(2)
Cl2 Rh2 Cl1 91.13(5)
C12 N3 C13 111.5(4)
C12 N3 C18 110.4(4)
C13 N3 C18 110.4(4)
C12 N3 Rh1 102.4(3)
C13 N3 Rh1 107.2(3)
C18 N3 Rh1 114.8(3)
C14 N1 C9 111.7(5)
C14 N1 Rh1 109.6(3)
C9 N1 Rh1 112.8(3)
C14 N1 H29 107.5
C9 N1 H29 107.5
Rh1 N1 H29 107.5
C11 N2 C10 111.0(4)
C11 N2 C15 112.1(4)
C10 N2 C15 106.3(4)
C11 N2 Rh1 109.9(3)
C10 N2 Rh1 97.8(3)
C15 N2 Rh1 118.6(3)
N3 C18 C20 111.4(5)
N3 C18 C19 114.4(5)
C20 C18 C19 110.6(5)
N3 C18 H18 106.6
C20 C18 H18 106.6
C19 C18 H18 106.6
N3 C13 C14 111.2(5)
N3 C13 H13A 109.4
C14 C13 H13A 109.4
N3 C13 H13B 109.4
C14 C13 H13B 109.4
H13A C13 H13B 108.0
N2 C11 C12 113.4(4)
N2 C11 H11A 108.9
C12 C11 H11A 108.9
N2 C11 H11B 108.9
C12 C11 H11B 108.9
H11A C11 H11B 107.7
C2 C3 C4 110.5(5)
C2 C3 H3A 109.5
C4 C3 H3A 109.5
C2 C3 H3B 109.5
C4 C3 H3B 109.5
H3A C3 H3B 108.1
C15 C17 H17A 109.5
C15 C17 H17B 109.5
H17A C17 H17B 109.5
C15 C17 H17C 109.5
H17A C17 H17C 109.5
H17B C17 H17C 109.5
C6 C5 C4 125.1(5)
C6 C5 Rh1 69.4(3)
C4 C5 Rh1 116.4(4)
C6 C5 H5 112.9
C4 C5 H5 112.9
Rh1 C5 H5 112.9
C1 C2 C3 122.0(6)
C1 C2 Rh1 69.2(3)
C3 C2 Rh1 115.1(4)
C1 C2 H2 114.3
C3 C2 H2 114.3
Rh1 C2 H2 114.3
N2 C10 C9 113.9(5)
N2 C10 H10A 108.8
C9 C10 H10A 108.8
N2 C10 H10B 108.8
C9 C10 H10B 108.8
H10A C10 H10B 107.7
N1 C14 C13 111.1(5)
N1 C14 H14A 109.4
C13 C14 H14A 109.4
N1 C14 H14B 109.4
C13 C14 H14B 109.4
H14A C14 H14B 108.0
C18 C19 H19A 109.5
C18 C19 H19B 109.5
H19A C19 H19B 109.5
C18 C19 H19C 109.5
H19A C19 H19C 109.5
H19B C19 H19C 109.5
C2 C1 C8 122.5(6)
C2 C1 Rh1 73.0(3)
C8 C1 Rh1 110.8(4)
C2 C1 H1 114.5
C8 C1 H1 114.5
Rh1 C1 H1 114.5
C5 C6 C7 121.8(5)
C5 C6 Rh1 70.2(3)
C7 C6 Rh1 114.6(4)
C5 C6 H6A 114.3
C7 C6 H6A 114.3
Rh1 C6 H6A 114.3
C5 C4 C3 111.2(5)
C5 C4 H4A 109.4
C3 C4 H4A 109.4
C5 C4 H4B 109.4
C3 C4 H4B 109.4
H4A C4 H4B 108.0
N1 C9 C10 112.6(5)
N1 C9 H9A 109.1
C10 C9 H9A 109.1
N1 C9 H9B 109.1
C10 C9 H9B 109.1
H9A C9 H9B 107.8
N3 C12 C11 113.4(5)
N3 C12 H12A 108.9
C11 C12 H12A 108.9
N3 C12 H12B 108.9
C11 C12 H12B 108.9
H12A C12 H12B 107.7
N2 C15 C17 111.5(5)
N2 C15 C16 114.7(5)
C17 C15 C16 109.0(5)
N2 C15 H15 107.1
C17 C15 H15 107.1
C16 C15 H15 107.1
C18 C20 H20A 109.5
C18 C20 H20B 109.5
H20A C20 H20B 109.5
C18 C20 H20C 109.5
H20A C20 H20C 109.5
H20B C20 H20C 109.5
C1 C8 C7 113.4(5)
C1 C8 H8A 108.9
C7 C8 H8A 108.9
C1 C8 H8B 108.9
C7 C8 H8B 108.9
H8A C8 H8B 107.7
C22 C21 C28 122.0(9)
C22 C21 Rh2 70.9(4)
C28 C21 Rh2 112.2(5)
C22 C21 H21 114.7
C28 C21 H21 114.7
Rh2 C21 H21 114.7
C6 C7 C8 112.0(5)
C6 C7 H7A 109.2
C8 C7 H7A 109.2
C6 C7 H7B 109.2
C8 C7 H7B 109.2
H7A C7 H7B 107.9
C25 C26 C27 125.3(7)
C25 C26 Rh2 70.8(4)
C27 C26 Rh2 110.8(5)
C25 C26 H26 113.9
C27 C26 H26 113.9
Rh2 C26 H26 113.9
C15 C16 H16A 109.5
C15 C16 H16B 109.5
H16A C16 H16B 109.5
C15 C16 H16C 109.5
H16A C16 H16C 109.5
H16B C16 H16C 109.5
C28 C27 C26 113.7(7)
C28 C27 H27A 108.8
C26 C27 H27A 108.8
C28 C27 H27B 108.8
C26 C27 H27B 108.8
H27A C27 H27B 107.7
C26 C25 C24 124.0(7)
C26 C25 Rh2 70.6(4)
C24 C25 Rh2 112.3(5)
C26 C25 H25 114.1
C24 C25 H25 114.1
Rh2 C25 H25 114.1
C21 C22 C23 126.0(9)
C21 C22 Rh2 70.7(4)
C23 C22 Rh2 110.0(5)
C21 C22 H22 113.9
C23 C22 H22 113.9
Rh2 C22 H22 113.9
C24 C23 C22 115.7(8)
C24 C23 H23A 108.4
C22 C23 H23A 108.4
C24 C23 H23B 108.4
C22 C23 H23B 108.4
H23A C23 H23B 107.4
C23 C24 C25 113.9(7)
C23 C24 H24A 108.8
C25 C24 H24A 108.8
C23 C24 H24B 108.8
C25 C24 H24B 108.8
H24A C24 H24B 107.7
C27 C28 C21 114.9(7)
C27 C28 H28A 108.5
C21 C28 H28A 108.5
C27 C28 H28B 108.5
C21 C28 H28B 108.5
H28A C28 H28B 107.5

loop_
_geom_bond_atom_site_label_1
_geom_bond_atom_site_label_2
_geom_bond_distance
Rh1 C6 2.083(6)
Rh1 C5 2.093(6)
Rh1 N1 2.113(5)
Rh1 C1 2.145(6)
Rh1 C2 2.194(6)
Rh1 N2 2.355(5)
Rh1 N3 2.423(5)
Rh2 C26 2.099(7)
Rh2 C25 2.102(6)
Rh2 C21 2.115(6)
Rh2 C22 2.118(7)
Rh2 Cl2 2.3778(15)
Rh2 Cl1 2.3827(15)
N3 C12 1.483(7)
N3 C13 1.491(7)
N3 C18 1.507(7)
N1 C14 1.486(7)
N1 C9 1.498(7)
N1 H29 0.9300
N2 C11 1.503(7)
N2 C10 1.503(7)
N2 C15 1.516(7)
C18 C20 1.531(8)
C18 C19 1.538(8)
C18 H18 1.0000
C13 C14 1.516(8)
C13 H13A 0.9900
C13 H13B 0.9900
C11 C12 1.521(8)
C11 H11A 0.9900
C11 H11B 0.9900
C3 C2 1.504(9)
C3 C4 1.534(9)
C3 H3A 0.9900
C3 H3B 0.9900
C17 C15 1.531(9)
C17 H17A 0.9800
C17 H17B 0.9800
C17 H17C 0.9800
C5 C6 1.442(8)
C5 C4 1.495(8)
C5 H5 1.0000
C2 C1 1.405(9)
C2 H2 1.0000
C10 C9 1.512(8)
C10 H10A 0.9900
C10 H10B 0.9900
C14 H14A 0.9900
C14 H14B 0.9900
C19 H19A 0.9800
C19 H19B 0.9800
C19 H19C 0.9800
C1 C8 1.491(9)
C1 H1 1.0000
C6 C7 1.526(8)
C6 H6A 1.0000
C4 H4A 0.9900
C4 H4B 0.9900
C9 H9A 0.9900
C9 H9B 0.9900
C12 H12A 0.9900
C12 H12B 0.9900
C15 C16 1.540(9)
C15 H15 1.0000
C20 H20A 0.9800
C20 H20B 0.9800
C20 H20C 0.9800
C8 C7 1.548(9)
C8 H8A 0.9900
C8 H8B 0.9900
C21 C22 1.394(12)
C21 C28 1.512(11)
C21 H21 1.0000
C7 H7A 0.9900
C7 H7B 0.9900
C26 C25 1.385(11)
C26 C27 1.532(10)
C26 H26 1.0000
C16 H16A 0.9800
C16 H16B 0.9800
C16 H16C 0.9800
C27 C28 1.484(12)
C27 H27A 0.9900
C27 H27B 0.9900
C25 C24 1.534(11)
C25 H25 1.0000
C22 C23 1.507(12)
C22 H22 1.0000
C23 C24 1.471(14)
C23 H23A 0.9900
C23 H23B 0.9900
C24 H24A 0.9900
C24 H24B 0.9900
C28 H28A 0.9900
C28 H28B 0.9900
